data_2021485
loop_
_publ_author_name
'Lahanas, Nicole'
'Kucheryavy, Pavel'
'Lalancette, Roger A.'
'Lockard, Jenny V.'

_publ_section_title
;
 Crystallographic identification of a series of manganese porphyrin
 complexes with nitrogenous bases
;
_journal_coeditor_code JX3027
_journal_issue 3
_journal_name_full 'Acta Crystallographica Section C'
_journal_page_first
;
;
_journal_paper_doi 10.1107/S2053229619001232
_journal_volume 75
_journal_year 2019
_chemical_formula_iupac '[Mn (C44 H28 N4) (C3 H4 N2)2] Cl, 2C H Cl3'
_chemical_formula_moiety 'C50 H36 Mn N8 +, Cl -, 2(C H Cl3)'
_chemical_formula_sum 'C52 H38 Cl7 Mn N8'
_chemical_formula_weight 1077.99
_chemical_name_systematic
;
Bis(imidazole)(5,10,15,20-tetraphenylporphyrinato)manganese(III) chloride
chloroform disolvate
;
_space_group_crystal_system triclinic
_space_group_IT_number 2
_space_group_name_Hall '-P 1'
_space_group_name_H-M_alt 'P -1'
_symmetry_space_group_name_Hall '-P 1'
_symmetry_space_group_name_H-M 'P -1'
_atom_sites_solution_hydrogens geom
_atom_sites_solution_primary direct
_atom_sites_solution_secondary difmap
_audit_creation_method SHELXL-2014/7
_cell_angle_alpha 92.5100(10)
_cell_angle_beta 99.5290(10)
_cell_angle_gamma 108.6990(10)
_cell_formula_units_Z 2
_cell_length_a 11.3475(2)
_cell_length_b 14.2479(3)
_cell_length_c 16.4138(4)
_cell_measurement_reflns_used 9842
_cell_measurement_temperature 100(2)
_cell_measurement_theta_max 68.89
_cell_measurement_theta_min 2.74
_cell_volume 2465.63(9)
_computing_cell_refinement
;
APEX2 (Bruker, 2006)
;
_computing_data_collection
;
APEX2 (Bruker, 2006)
;
_computing_data_reduction
;
SAINT (Bruker, 2005)
;
_computing_molecular_graphics
;
SHELXTL (Sheldrick, 2008)
;
_computing_publication_material
;
SHELXTL (Sheldrick, 2008)
;
_computing_structure_refinement
;
SHELXL2014 (Sheldrick, 2015b)
;
_computing_structure_solution
;
SHELXT2014 (Sheldrick, 2015a)
;
_diffrn_ambient_temperature 100(2)
_diffrn_measured_fraction_theta_full 0.935
_diffrn_measured_fraction_theta_max 0.935
_diffrn_measurement_device_type 'Bruker SMART CCD APEXII area-detector'
_diffrn_measurement_method '\f and \w'
_diffrn_radiation_monochromator graphite
_diffrn_radiation_source 'fine-focus sealed tube'
_diffrn_radiation_type CuK\a
_diffrn_radiation_wavelength 1.54178
_diffrn_reflns_av_R_equivalents 0.0272
_diffrn_reflns_av_unetI/netI 0.0221
_diffrn_reflns_limit_h_max 13
_diffrn_reflns_limit_h_min -13
_diffrn_reflns_limit_k_max 17
_diffrn_reflns_limit_k_min -16
_diffrn_reflns_limit_l_max 19
_diffrn_reflns_limit_l_min -19
_diffrn_reflns_number 23350
_diffrn_reflns_theta_full 66.609
_diffrn_reflns_theta_max 66.609
_diffrn_reflns_theta_min 2.744
_exptl_absorpt_coefficient_mu 6.032
_exptl_absorpt_correction_T_max 0.447
_exptl_absorpt_correction_T_min 0.168
_exptl_absorpt_correction_type numerical
_exptl_absorpt_process_details
;
(SADABS; Krause <i>et al.</i>,  2015)
;
_exptl_crystal_colour black
_exptl_crystal_density_diffrn 1.452
_exptl_crystal_description block
_exptl_crystal_F_000 1100
_exptl_crystal_size_max 0.429
_exptl_crystal_size_mid 0.309
_exptl_crystal_size_min 0.216
_refine_diff_density_max 1.236
_refine_diff_density_min -1.025
_refine_ls_extinction_coef 0.00056(9)
_refine_ls_extinction_expression Fc^*^=kFc[1+0.001xFc^2^\l^3^/sin(2\q)]^-1/4^
_refine_ls_extinction_method
;
SHELXL2014 (Sheldrick, 2015b)
;
_refine_ls_goodness_of_fit_ref 1.030
_refine_ls_hydrogen_treatment constr
_refine_ls_matrix_type full
_refine_ls_number_parameters 614
_refine_ls_number_reflns 8162
_refine_ls_number_restraints 0
_refine_ls_restrained_S_all 1.030
_refine_ls_R_factor_all 0.0448
_refine_ls_R_factor_gt 0.0432
_refine_ls_shift/su_max 0.001
_refine_ls_shift/su_mean 0.000
_refine_ls_structure_factor_coef Fsqd
_refine_ls_weighting_details 'w=1/[\s^2^(Fo^2^)+(0.0545P)^2^+3.7406P] where P=(Fo^2^+2Fc^2^)/3'
_refine_ls_weighting_scheme calc
_refine_ls_wR_factor_gt 0.1095
_refine_ls_wR_factor_ref 0.1108
_reflns_number_gt 7785
_reflns_number_total 8162
_reflns_threshold_expression 'I > 2\s(I)'
_cod_data_source_file jx3027sup1.cif
_cod_data_source_block I_Imidazole
_cod_database_code 2021485
_shelx_space_group_comment
;
The symmetry employed for this shelxl refinement is uniquely defined
by the following loop, which should always be used as a source of
symmetry information in preference to the above space-group names.
They are only intended as comments.
;
_shelx_estimated_absorpt_t_min 0.182
_shelx_estimated_absorpt_t_max 0.356

loop_
_space_group_symop_operation_xyz
'x, y, z'
'-x, -y, -z'

loop_
_atom_site_type_symbol
_atom_site_label
_atom_site_fract_x
_atom_site_fract_y
_atom_site_fract_z
_atom_site_U_iso_or_equiv
_atom_site_adp_type
_atom_site_calc_flag
_atom_site_occupancy
Mn Mn1 0.61658(3) 0.75403(3) 0.23878(2) 0.01308(11) Uani d 1
Cl Cl1 0.71735(6) 0.26873(4) 0.20734(4) 0.02189(15) Uani d 1
Cl Cl5 0.84687(7) 0.31994(5) 0.47894(4) 0.03372(17) Uani d 1
Cl Cl7 0.81761(11) 0.50249(6) 0.42514(5) 0.0589(3) Uani d 1
Cl Cl6 0.99856(10) 0.42242(10) 0.36517(6) 0.0815(4) Uani d 1
Cl Cl3 1.04132(11) 0.87957(8) 0.74718(8) 0.0683(3) Uani d 1
Cl Cl2 0.85271(9) 0.69728(7) 0.76379(9) 0.0731(4) Uani d 1
Cl Cl4 1.03780(13) 0.81017(12) 0.90833(7) 0.0862(4) Uani d 1
N N2 0.49991(18) 0.75920(14) 0.13354(12) 0.0149(4) Uani d 1
N N4 0.73304(19) 0.75133(15) 0.34578(12) 0.0160(4) Uani d 1
N N3 0.76885(18) 0.81946(15) 0.18701(12) 0.0158(4) Uani d 1
N N7 0.62805(19) 0.90946(15) 0.28887(13) 0.0178(4) Uani d 1
N N1 0.46442(19) 0.68853(15) 0.28989(12) 0.0159(4) Uani d 1
N N5 0.6077(2) 0.60020(15) 0.18634(13) 0.0195(4) Uani d 1
N N6 0.6432(2) 0.45814(16) 0.17264(14) 0.0263(5) Uani d 1
H H6 0.6778 0.4116 0.1822 0.032 Uiso calc 1
N N8 0.6573(2) 1.06948(16) 0.29042(15) 0.0272(5) Uani d 1
H H8 0.6597 1.1272 0.2724 0.033 Uiso calc 1
C C26 0.6751(2) 0.89127(18) -0.02842(15) 0.0171(5) Uani d 1
C C6 0.5358(2) 0.79889(17) 0.06254(14) 0.0153(5) Uani d 1
C C15 0.6970(2) 0.72608(18) 0.42076(15) 0.0172(5) Uani d 1
C C3 0.3694(2) 0.71654(17) 0.11515(15) 0.0158(5) Uani d 1
C C16 0.5732(2) 0.68833(17) 0.43352(15) 0.0171(5) Uani d 1
C C17 0.4658(2) 0.66810(17) 0.37143(15) 0.0174(5) Uani d 1
C C1 0.3391(2) 0.65538(18) 0.25074(15) 0.0175(5) Uani d 1
C C7 0.6594(2) 0.84512(17) 0.05122(14) 0.0163(5) Uani d 1
C C8 0.7672(2) 0.85280(18) 0.10910(15) 0.0174(5) Uani d 1
C C12 0.8634(2) 0.79152(18) 0.36229(15) 0.0179(5) Uani d 1
C C4 0.3244(2) 0.72934(18) 0.03097(15) 0.0188(5) Uani d 1
H H4 0.2387 0.7057 0.0026 0.023 Uiso calc 1
C C2 0.2928(2) 0.66728(18) 0.16903(15) 0.0174(5) Uani d 1
C C5 0.4258(2) 0.78106(18) -0.00095(15) 0.0169(5) Uani d 1
H H5 0.4244 0.8017 -0.0553 0.020 Uiso calc 1
C C47 0.6232(3) 0.98242(19) 0.24380(17) 0.0247(6) Uani d 1
H H47 0.5983 0.9743 0.1850 0.030 Uiso calc 1
C C20 0.1524(2) 0.6255(2) 0.13778(15) 0.0219(5) Uani d 1
C C38 0.5535(2) 0.67505(19) 0.52093(15) 0.0194(5) Uani d 1
C C10 0.9728(2) 0.8942(2) 0.16775(16) 0.0227(5) Uani d 1
H H10 1.0628 0.9188 0.1781 0.027 Uiso calc 1
C C11 0.8943(2) 0.84568(18) 0.22446(15) 0.0183(5) Uani d 1
C C18 0.3385(2) 0.62031(18) 0.38290(15) 0.0202(5) Uani d 1
H H18 0.3134 0.5988 0.4333 0.024 Uiso calc 1
C C9 0.8951(2) 0.8985(2) 0.09725(16) 0.0221(5) Uani d 1
H H9 0.9202 0.9265 0.0488 0.027 Uiso calc 1
C C44 0.6782(3) 0.54772(19) 0.21640(16) 0.0237(6) Uani d 1
H H44 0.7455 0.5703 0.2632 0.028 Uiso calc 1
C C012 0.9396(2) 0.83396(19) 0.30606(15) 0.0187(5) Uani d 1
C C32 1.0799(2) 0.8778(2) 0.33851(15) 0.0199(5) Uani d 1
C C39 0.5884(3) 0.6041(2) 0.56547(16) 0.0249(6) Uani d 1
H H39 0.6231 0.5606 0.5398 0.030 Uiso calc 1
C C14 0.8084(2) 0.75014(19) 0.48440(15) 0.0213(5) Uani d 1
H H14 0.8105 0.7403 0.5414 0.026 Uiso calc 1
C C33 1.1309(3) 0.9760(2) 0.37447(17) 0.0258(6) Uani d 1
H H33 1.0766 1.0140 0.3785 0.031 Uiso calc 1
C C13 0.9095(2) 0.78917(19) 0.44854(16) 0.0215(5) Uani d 1
H H13 0.9959 0.8112 0.4756 0.026 Uiso calc 1
C C48 0.6690(3) 0.9537(2) 0.36959(17) 0.0264(6) Uani d 1
H H48 0.6823 0.9200 0.4171 0.032 Uiso calc 1
C C27 0.6559(3) 0.9819(2) -0.03807(16) 0.0237(6) Uani d 1
H H27 0.6373 1.0158 0.0067 0.028 Uiso calc 1
C C31 0.7041(3) 0.8432(2) -0.09420(16) 0.0244(6) Uani d 1
H H31 0.7189 0.7817 -0.0880 0.029 Uiso calc 1
C C43 0.5016(2) 0.7374(2) 0.55957(16) 0.0225(5) Uani d 1
H H43 0.4745 0.7843 0.5291 0.027 Uiso calc 1
C C25 0.0827(3) 0.6876(2) 0.11540(17) 0.0284(6) Uani d 1
H H25 0.1239 0.7576 0.1200 0.034 Uiso calc 1
C C29 0.6900(2) 0.9744(2) -0.17855(16) 0.0251(6) Uani d 1
H H29 0.6934 1.0022 -0.2300 0.030 Uiso calc 1
C C30 0.7115(3) 0.8853(2) -0.16916(16) 0.0276(6) Uani d 1
H H30 0.7314 0.8524 -0.2139 0.033 Uiso calc 1
C C42 0.4893(3) 0.7313(2) 0.64198(17) 0.0290(6) Uani d 1
H H42 0.4561 0.7753 0.6683 0.035 Uiso calc 1
C C35 1.3393(3) 0.9636(2) 0.39936(16) 0.0269(6) Uani d 1
H H35 1.4277 0.9929 0.4201 0.032 Uiso calc 1
C C37 1.1602(3) 0.8230(2) 0.33359(17) 0.0265(6) Uani d 1
H H37 1.1267 0.7558 0.3093 0.032 Uiso calc 1
C C19 0.2609(2) 0.61147(19) 0.30899(16) 0.0206(5) Uani d 1
H H19 0.1712 0.5818 0.2976 0.025 Uiso calc 1
C C46 0.5239(3) 0.5405(2) 0.11954(19) 0.0322(7) Uani d 1
H H46 0.4606 0.5583 0.0845 0.039 Uiso calc 1
C C41 0.5252(3) 0.6615(2) 0.68571(17) 0.0318(7) Uani d 1
H H41 0.5174 0.6578 0.7423 0.038 Uiso calc 1
C C34 1.2593(3) 1.0187(2) 0.40433(17) 0.0290(6) Uani d 1
H H34 1.2930 1.0860 0.4283 0.035 Uiso calc 1
C C28 0.6636(3) 1.0233(2) -0.11298(17) 0.0273(6) Uani d 1
H H28 0.6506 1.0855 -0.1191 0.033 Uiso calc 1
C C21 0.0906(3) 0.5233(2) 0.13120(17) 0.0309(6) Uani d 1
H H21 0.1376 0.4800 0.1459 0.037 Uiso calc 1
C C40 0.5726(3) 0.5968(2) 0.64761(17) 0.0307(6) Uani d 1
H H40 0.5944 0.5472 0.6775 0.037 Uiso calc 1
C C45 0.5449(3) 0.4526(2) 0.11112(19) 0.0314(6) Uani d 1
H H45 0.4998 0.3980 0.0703 0.038 Uiso calc 1
C C36 1.2901(3) 0.8660(2) 0.36418(18) 0.0291(6) Uani d 1
H H36 1.3447 0.8281 0.3608 0.035 Uiso calc 1
C C24 -0.0477(3) 0.6475(3) 0.08616(18) 0.0371(7) Uani d 1
H H24 -0.0952 0.6901 0.0705 0.045 Uiso calc 1
C C49 0.6875(3) 1.0525(2) 0.37068(18) 0.0292(6) Uani d 1
H H49 0.7159 1.1003 0.4181 0.035 Uiso calc 1
C C23 -0.1075(3) 0.5459(3) 0.08009(18) 0.0407(8) Uani d 1
H H23 -0.1962 0.5186 0.0598 0.049 Uiso calc 1
C C22 -0.0396(3) 0.4841(3) 0.10318(19) 0.0409(8) Uani d 1
H H22 -0.0817 0.4143 0.1000 0.049 Uiso calc 1
C C50 1.0095(3) 0.7741(3) 0.8023(2) 0.0419(8) Uani d 1
H H50 1.0676 0.7369 0.7917 0.050 Uiso calc 1
C C51 0.8508(3) 0.3941(2) 0.39582(19) 0.0407(8) Uani d 1
H H51 0.7835 0.3552 0.3479 0.049 Uiso calc 1

loop_
_atom_site_aniso_label
_atom_site_aniso_U_11
_atom_site_aniso_U_22
_atom_site_aniso_U_33
_atom_site_aniso_U_12
_atom_site_aniso_U_13
_atom_site_aniso_U_23
Mn1 0.0131(2) 0.0142(2) 0.01221(19) 0.00489(15) 0.00221(14) 0.00284(15)
Cl1 0.0307(3) 0.0188(3) 0.0172(3) 0.0116(2) 0.0004(2) 0.0018(2)
Cl5 0.0334(4) 0.0333(4) 0.0349(4) 0.0129(3) 0.0045(3) 0.0013(3)
Cl7 0.0950(7) 0.0317(4) 0.0341(4) 0.0130(4) -0.0149(4) 0.0031(3)
Cl6 0.0509(6) 0.1128(9) 0.0390(5) -0.0325(6) 0.0203(4) -0.0172(5)
Cl3 0.0716(7) 0.0542(6) 0.0908(8) 0.0306(5) 0.0227(6) 0.0277(6)
Cl2 0.0357(5) 0.0450(5) 0.1375(11) 0.0153(4) 0.0120(6) 0.0007(6)
Cl4 0.0984(9) 0.1468(12) 0.0482(6) 0.0889(9) 0.0132(6) 0.0091(7)
N2 0.0159(10) 0.0147(9) 0.0144(9) 0.0058(8) 0.0021(8) 0.0017(8)
N4 0.0168(10) 0.0173(10) 0.0152(10) 0.0071(8) 0.0029(8) 0.0029(8)
N3 0.0150(10) 0.0182(10) 0.0144(10) 0.0059(8) 0.0018(8) 0.0027(8)
N7 0.0185(10) 0.0161(10) 0.0185(10) 0.0060(8) 0.0026(8) 0.0016(8)
N1 0.0169(10) 0.0162(10) 0.0142(10) 0.0047(8) 0.0028(8) 0.0035(8)
N5 0.0251(11) 0.0163(10) 0.0190(10) 0.0087(9) 0.0056(9) 0.0027(8)
N6 0.0393(14) 0.0187(11) 0.0302(12) 0.0162(10) 0.0168(10) 0.0099(10)
N8 0.0378(14) 0.0147(10) 0.0318(13) 0.0110(10) 0.0089(10) 0.0055(9)
C26 0.0129(11) 0.0212(12) 0.0158(12) 0.0031(10) 0.0036(9) 0.0040(10)
C6 0.0198(12) 0.0136(11) 0.0131(11) 0.0065(10) 0.0025(9) 0.0008(9)
C15 0.0230(13) 0.0162(11) 0.0144(11) 0.0091(10) 0.0032(10) 0.0032(9)
C3 0.0164(12) 0.0141(11) 0.0156(11) 0.0043(10) 0.0016(9) 0.0005(9)
C16 0.0229(13) 0.0146(11) 0.0156(12) 0.0079(10) 0.0042(10) 0.0044(9)
C17 0.0216(13) 0.0140(11) 0.0180(12) 0.0067(10) 0.0059(10) 0.0032(10)
C1 0.0177(12) 0.0152(11) 0.0187(12) 0.0038(10) 0.0040(10) 0.0021(10)
C7 0.0189(12) 0.0167(11) 0.0152(11) 0.0079(10) 0.0041(9) 0.0018(10)
C8 0.0183(12) 0.0183(12) 0.0169(12) 0.0067(10) 0.0053(10) 0.0027(10)
C12 0.0171(12) 0.0192(12) 0.0184(12) 0.0090(10) 0.0006(9) 0.0009(10)
C4 0.0172(12) 0.0197(12) 0.0165(12) 0.0046(10) -0.0012(10) 0.0000(10)
C2 0.0160(12) 0.0160(11) 0.0181(12) 0.0037(10) 0.0015(9) 0.0007(10)
C5 0.0188(12) 0.0181(12) 0.0135(11) 0.0060(10) 0.0024(9) 0.0020(9)
C47 0.0319(15) 0.0214(13) 0.0227(13) 0.0124(12) 0.0029(11) 0.0024(11)
C20 0.0181(13) 0.0296(14) 0.0144(11) 0.0029(11) 0.0029(10) 0.0031(10)
C38 0.0189(12) 0.0195(12) 0.0161(12) 0.0016(10) 0.0025(10) 0.0017(10)
C10 0.0149(12) 0.0305(14) 0.0223(13) 0.0062(11) 0.0043(10) 0.0048(11)
C11 0.0161(12) 0.0198(12) 0.0198(12) 0.0072(10) 0.0031(10) 0.0033(10)
C18 0.0228(13) 0.0195(12) 0.0181(12) 0.0049(10) 0.0068(10) 0.0053(10)
C9 0.0188(13) 0.0282(14) 0.0191(12) 0.0059(11) 0.0058(10) 0.0074(11)
C44 0.0312(15) 0.0231(13) 0.0223(13) 0.0144(12) 0.0081(11) 0.0070(11)
C012 0.0165(12) 0.0205(12) 0.0198(12) 0.0083(10) 0.0014(10) 0.0004(10)
C32 0.0165(12) 0.0282(13) 0.0147(11) 0.0073(11) 0.0014(9) 0.0059(10)
C39 0.0305(15) 0.0213(13) 0.0194(13) 0.0057(11) 0.0007(11) 0.0021(11)
C14 0.0254(14) 0.0253(13) 0.0145(11) 0.0107(11) 0.0022(10) 0.0052(10)
C33 0.0241(14) 0.0278(14) 0.0265(14) 0.0107(12) 0.0037(11) 0.0016(12)
C13 0.0192(13) 0.0260(13) 0.0191(12) 0.0097(11) -0.0017(10) 0.0030(11)
C48 0.0362(16) 0.0228(13) 0.0200(13) 0.0102(12) 0.0037(11) 0.0015(11)
C27 0.0285(14) 0.0239(13) 0.0210(13) 0.0095(11) 0.0089(11) 0.0043(11)
C31 0.0300(14) 0.0248(13) 0.0217(13) 0.0112(12) 0.0089(11) 0.0039(11)
C43 0.0199(13) 0.0248(13) 0.0210(13) 0.0051(11) 0.0038(10) 0.0024(11)
C25 0.0193(13) 0.0368(16) 0.0267(14) 0.0073(12) 0.0027(11) 0.0010(12)
C29 0.0183(13) 0.0351(15) 0.0191(12) 0.0039(11) 0.0039(10) 0.0102(11)
C30 0.0291(15) 0.0363(15) 0.0180(13) 0.0101(13) 0.0080(11) 0.0013(12)
C42 0.0261(14) 0.0341(15) 0.0238(14) 0.0050(12) 0.0080(11) -0.0023(12)
C35 0.0179(13) 0.0376(16) 0.0202(13) 0.0036(12) 0.0002(10) 0.0082(12)
C37 0.0209(13) 0.0284(14) 0.0301(14) 0.0096(12) 0.0018(11) 0.0024(12)
C19 0.0173(12) 0.0212(12) 0.0211(12) 0.0027(10) 0.0044(10) 0.0036(10)
C46 0.0344(16) 0.0275(15) 0.0333(15) 0.0154(13) -0.0048(12) -0.0068(12)
C41 0.0325(16) 0.0366(16) 0.0178(13) -0.0017(13) 0.0079(11) 0.0016(12)
C34 0.0276(15) 0.0297(15) 0.0239(14) 0.0036(12) 0.0016(11) -0.0009(12)
C28 0.0306(15) 0.0265(14) 0.0274(14) 0.0108(12) 0.0080(11) 0.0116(12)
C21 0.0278(15) 0.0310(15) 0.0241(14) -0.0016(12) 0.0003(12) 0.0056(12)
C40 0.0392(17) 0.0252(14) 0.0212(13) 0.0032(13) 0.0012(12) 0.0081(11)
C45 0.0356(16) 0.0219(14) 0.0363(16) 0.0097(12) 0.0075(13) -0.0043(12)
C36 0.0189(13) 0.0373(16) 0.0334(15) 0.0131(12) 0.0026(11) 0.0082(13)
C24 0.0200(14) 0.060(2) 0.0296(15) 0.0131(14) 0.0022(12) 0.0028(15)
C49 0.0356(16) 0.0219(13) 0.0269(14) 0.0077(12) 0.0025(12) -0.0041(11)
C23 0.0158(14) 0.069(2) 0.0236(14) -0.0042(15) 0.0020(11) 0.0035(15)
C22 0.0320(17) 0.0433(18) 0.0269(15) -0.0121(15) -0.0022(13) 0.0070(14)
C50 0.0363(18) 0.0446(19) 0.051(2) 0.0232(15) 0.0044(15) 0.0067(16)
C51 0.0429(19) 0.0390(17) 0.0236(14) -0.0060(15) 0.0025(13) -0.0046(13)

loop_
_atom_type_symbol
_atom_type_description
_atom_type_scat_dispersion_real
_atom_type_scat_dispersion_imag
_atom_type_scat_source
C C 0.0181 0.0091 'International Tables Vol C Tables 4.2.6.8 and 6.1.1.4'
Cl Cl 0.3639 0.7018 'International Tables Vol C Tables 4.2.6.8 and 6.1.1.4'
H H 0.0000 0.0000 'International Tables Vol C Tables 4.2.6.8 and 6.1.1.4'
Mn Mn -0.5299 2.8052 'International Tables Vol C Tables 4.2.6.8 and 6.1.1.4'
N N 0.0311 0.0180 'International Tables Vol C Tables 4.2.6.8 and 6.1.1.4'

loop_
_geom_angle_atom_site_label_1
_geom_angle_atom_site_label_2
_geom_angle_atom_site_label_3
_geom_angle
N2 Mn1 N1 89.59(8)
N2 Mn1 N3 90.21(8)
N1 Mn1 N3 179.75(9)
N2 Mn1 N4 178.75(8)
N1 Mn1 N4 90.10(8)
N3 Mn1 N4 90.11(8)
N2 Mn1 N7 91.37(8)
N1 Mn1 N7 92.09(8)
N3 Mn1 N7 88.05(8)
N4 Mn1 N7 87.43(8)
N2 Mn1 N5 88.13(8)
N1 Mn1 N5 89.17(8)
N3 Mn1 N5 90.69(8)
N4 Mn1 N5 93.08(8)
N7 Mn1 N5 178.65(7)
C6 N2 C3 106.27(19)
C6 N2 Mn1 126.44(16)
C3 N2 Mn1 127.08(16)
C12 N4 C15 106.4(2)
C12 N4 Mn1 126.27(16)
C15 N4 Mn1 126.29(16)
C11 N3 C8 106.43(19)
C11 N3 Mn1 126.75(16)
C8 N3 Mn1 126.69(16)
C47 N7 C48 104.9(2)
C47 N7 Mn1 125.51(17)
C48 N7 Mn1 128.14(17)
C1 N1 C17 106.45(19)
C1 N1 Mn1 127.05(16)
C17 N1 Mn1 126.50(16)
C44 N5 C46 105.1(2)
C44 N5 Mn1 127.14(18)
C46 N5 Mn1 127.67(18)
C44 N6 C45 107.5(2)
C44 N6 H6 126.3
C45 N6 H6 126.3
C47 N8 C49 107.4(2)
C47 N8 H8 126.3
C49 N8 H8 126.3
C27 C26 C31 119.2(2)
C27 C26 C7 119.5(2)
C31 C26 C7 121.3(2)
N2 C6 C7 126.3(2)
N2 C6 C5 109.6(2)
C7 C6 C5 124.0(2)
N4 C15 C16 125.8(2)
N4 C15 C14 109.0(2)
C16 C15 C14 125.2(2)
N2 C3 C2 125.9(2)
N2 C3 C4 109.2(2)
C2 C3 C4 124.9(2)
C15 C16 C17 124.5(2)
C15 C16 C38 117.7(2)
C17 C16 C38 117.6(2)
N1 C17 C16 126.1(2)
N1 C17 C18 109.4(2)
C16 C17 C18 124.5(2)
N1 C1 C2 126.1(2)
N1 C1 C19 109.3(2)
C2 C1 C19 124.5(2)
C8 C7 C6 124.4(2)
C8 C7 C26 118.7(2)
C6 C7 C26 116.9(2)
N3 C8 C7 125.8(2)
N3 C8 C9 109.4(2)
C7 C8 C9 124.8(2)
N4 C12 C012 126.1(2)
N4 C12 C13 109.3(2)
C012 C12 C13 124.4(2)
C5 C4 C3 107.8(2)
C5 C4 H4 126.1
C3 C4 H4 126.1
C1 C2 C3 123.8(2)
C1 C2 C20 117.9(2)
C3 C2 C20 118.3(2)
C4 C5 C6 107.1(2)
C4 C5 H5 126.4
C6 C5 H5 126.4
N7 C47 N8 111.9(2)
N7 C47 H47 124.0
N8 C47 H47 124.0
C25 C20 C21 119.2(3)
C25 C20 C2 120.9(2)
C21 C20 C2 119.9(3)
C39 C38 C43 119.0(2)
C39 C38 C16 122.0(2)
C43 C38 C16 119.0(2)
C9 C10 C11 107.5(2)
C9 C10 H10 126.3
C11 C10 H10 126.3
N3 C11 C012 125.9(2)
N3 C11 C10 109.4(2)
C012 C11 C10 124.6(2)
C19 C18 C17 107.5(2)
C19 C18 H18 126.3
C17 C18 H18 126.3
C10 C9 C8 107.3(2)
C10 C9 H9 126.4
C8 C9 H9 126.4
N5 C44 N6 111.5(2)
N5 C44 H44 124.3
N6 C44 H44 124.3
C11 C012 C12 124.7(2)
C11 C012 C32 117.9(2)
C12 C012 C32 117.2(2)
C37 C32 C33 119.0(2)
C37 C32 C012 121.8(2)
C33 C32 C012 119.3(2)
C38 C39 C40 120.0(3)
C38 C39 H39 120.0
C40 C39 H39 120.0
C13 C14 C15 107.5(2)
C13 C14 H14 126.2
C15 C14 H14 126.2
C34 C33 C32 120.8(3)
C34 C33 H33 119.6
C32 C33 H33 119.6
C14 C13 C12 107.7(2)
C14 C13 H13 126.2
C12 C13 H13 126.2
C49 C48 N7 109.6(2)
C49 C48 H48 125.2
N7 C48 H48 125.2
C26 C27 C28 120.3(2)
C26 C27 H27 119.8
C28 C27 H27 119.8
C26 C31 C30 120.0(2)
C26 C31 H31 120.0
C30 C31 H31 120.0
C42 C43 C38 120.6(3)
C42 C43 H43 119.7
C38 C43 H43 119.7
C20 C25 C24 120.2(3)
C20 C25 H25 119.9
C24 C25 H25 119.9
C30 C29 C28 119.9(2)
C30 C29 H29 120.0
C28 C29 H29 120.0
C29 C30 C31 120.3(2)
C29 C30 H30 119.9
C31 C30 H30 119.9
C41 C42 C43 119.9(3)
C41 C42 H42 120.0
C43 C42 H42 120.0
C36 C35 C34 119.8(3)
C36 C35 H35 120.1
C34 C35 H35 120.1
C32 C37 C36 120.3(3)
C32 C37 H37 119.8
C36 C37 H37 119.8
C18 C19 C1 107.3(2)
C18 C19 H19 126.3
C1 C19 H19 126.3
C45 C46 N5 109.8(3)
C45 C46 H46 125.1
N5 C46 H46 125.1
C42 C41 C40 120.3(3)
C42 C41 H41 119.9
C40 C41 H41 119.9
C33 C34 C35 120.1(3)
C33 C34 H34 120.0
C35 C34 H34 120.0
C29 C28 C27 120.3(3)
C29 C28 H28 119.9
C27 C28 H28 119.9
C20 C21 C22 120.2(3)
C20 C21 H21 119.9
C22 C21 H21 119.9
C41 C40 C39 120.1(3)
C41 C40 H40 119.9
C39 C40 H40 119.9
C46 C45 N6 106.2(2)
C46 C45 H45 126.9
N6 C45 H45 126.9
C35 C36 C37 120.1(3)
C35 C36 H36 120.0
C37 C36 H36 120.0
C23 C24 C25 119.8(3)
C23 C24 H24 120.1
C25 C24 H24 120.1
C48 C49 N8 106.2(2)
C48 C49 H49 126.9
N8 C49 H49 126.9
C22 C23 C24 120.4(3)
C22 C23 H23 119.8
C24 C23 H23 119.8
C23 C22 C21 120.2(3)
C23 C22 H22 119.9
C21 C22 H22 119.9
Cl4 C50 Cl2 112.8(2)
Cl4 C50 Cl3 110.1(2)
Cl2 C50 Cl3 108.20(18)
Cl4 C50 H50 108.5
Cl2 C50 H50 108.5
Cl3 C50 H50 108.5
Cl6 C51 Cl5 109.7(2)
Cl6 C51 Cl7 112.12(18)
Cl5 C51 Cl7 109.62(17)
Cl6 C51 H51 108.4
Cl5 C51 H51 108.4
Cl7 C51 H51 108.4

loop_
_geom_bond_atom_site_label_1
_geom_bond_atom_site_label_2
_geom_bond_distance
Mn1 N2 2.015(2)
Mn1 N1 2.018(2)
Mn1 N3 2.025(2)
Mn1 N4 2.025(2)
Mn1 N7 2.284(2)
Mn1 N5 2.285(2)
Cl5 C51 1.759(3)
Cl7 C51 1.769(4)
Cl6 C51 1.758(3)
Cl3 C50 1.756(4)
Cl2 C50 1.755(4)
Cl4 C50 1.740(4)
N2 C6 1.382(3)
N2 C3 1.383(3)
N4 C12 1.378(3)
N4 C15 1.386(3)
N3 C11 1.376(3)
N3 C8 1.383(3)
N7 C47 1.312(3)
N7 C48 1.380(3)
N1 C1 1.378(3)
N1 C17 1.381(3)
N5 C44 1.315(3)
N5 C46 1.373(4)
N6 C44 1.343(3)
N6 C45 1.354(4)
N6 H6 0.8800
N8 C47 1.336(3)
N8 C49 1.358(4)
N8 H8 0.8800
C26 C27 1.388(4)
C26 C31 1.393(4)
C26 C7 1.500(3)
C6 C7 1.393(3)
C6 C5 1.432(3)
C15 C16 1.390(4)
C15 C14 1.435(3)
C3 C2 1.396(3)
C3 C4 1.432(3)
C16 C17 1.394(4)
C16 C38 1.499(3)
C17 C18 1.434(4)
C1 C2 1.395(4)
C1 C19 1.439(3)
C7 C8 1.390(3)
C8 C9 1.437(4)
C12 C012 1.394(4)
C12 C13 1.432(3)
C4 C5 1.353(4)
C4 H4 0.9500
C2 C20 1.500(3)
C5 H5 0.9500
C47 H47 0.9500
C20 C25 1.388(4)
C20 C21 1.390(4)
C38 C39 1.393(4)
C38 C43 1.395(4)
C10 C9 1.350(4)
C10 C11 1.440(4)
C10 H10 0.9500
C11 C012 1.390(4)
C18 C19 1.351(4)
C18 H18 0.9500
C9 H9 0.9500
C44 H44 0.9500
C012 C32 1.504(3)
C32 C37 1.386(4)
C32 C33 1.391(4)
C39 C40 1.393(4)
C39 H39 0.9500
C14 C13 1.347(4)
C14 H14 0.9500
C33 C34 1.380(4)
C33 H33 0.9500
C13 H13 0.9500
C48 C49 1.354(4)
C48 H48 0.9500
C27 C28 1.391(4)
C27 H27 0.9500
C31 C30 1.396(4)
C31 H31 0.9500
C43 C42 1.386(4)
C43 H43 0.9500
C25 C24 1.395(4)
C25 H25 0.9500
C29 C30 1.378(4)
C29 C28 1.382(4)
C29 H29 0.9500
C30 H30 0.9500
C42 C41 1.378(4)
C42 H42 0.9500
C35 C36 1.379(4)
C35 C34 1.387(4)
C35 H35 0.9500
C37 C36 1.396(4)
C37 H37 0.9500
C19 H19 0.9500
C46 C45 1.354(4)
C46 H46 0.9500
C41 C40 1.381(4)
C41 H41 0.9500
C34 H34 0.9500
C28 H28 0.9500
C21 C22 1.390(4)
C21 H21 0.9500
C40 H40 0.9500
C45 H45 0.9500
C36 H36 0.9500
C24 C23 1.379(5)
C24 H24 0.9500
C49 H49 0.9500
C23 C22 1.371(5)
C23 H23 0.9500
C22 H22 0.9500
C50 H50 1.0000
C51 H51 1.0000

_cod_database_fobs_code 2021485
